data_7235651
loop_
_publ_author_name
'Marquise, Nada'
'Bretel, Guillaume'
'Lassagne, Fr\'ed\'eric'
'Chevallier, Floris'
'Roisnel, Thierry'
'Dorcet, Vincent'
'Halauko, Yury S.'
'Ivashkevich, Oleg A.'
'Matulis, Vadim E.'
'Gros, Philippe C.'
'Mongin, Florence'

_publ_section_title
;
 Deproto-metallation using mixed lithium--zinc and lithium--copper bases
 and computed CH acidity of 2-substituted quinolines
;
_journal_issue 38
_journal_name_full 'RSC Adv.'
_journal_page_first 19602
_journal_paper_doi 10.1039/C4RA02583K
_journal_volume 4
_journal_year 2014
_chemical_compound_source 'synthesis as described'
_chemical_formula_moiety 'C22 H14 Cl1 N1 O1'
_chemical_formula_sum 'C22 H14 Cl N O'
_chemical_formula_weight 343.79
_space_group_IT_number 14
_space_group_name_Hall '-P 2ybc'
_space_group_name_H-M_alt 'P 1 21/c 1'
_symmetry_cell_setting monoclinic
_symmetry_Int_Tables_number 14
_symmetry_space_group_name_Hall '-P 2ybc'
_symmetry_space_group_name_H-M 'P 1 21/c 1'
_atom_sites_solution_hydrogens geom
_atom_sites_solution_primary direct
_atom_sites_solution_secondary difmap
_audit_conform_dict_location ftp://ftp.iucr.org/pub/cif_core.dic
_audit_conform_dict_name cif_core.dic
_audit_conform_dict_version 2.3
_audit_creation_date 2013-09-20T15:54:47-00:00
_audit_creation_method 'WinGX routine CIF_UPDATE'
_cell_angle_alpha 90
_cell_angle_beta 98.336(2)
_cell_angle_gamma 90
_cell_formula_units_Z 4
_cell_length_a 7.6161(4)
_cell_length_b 10.4578(4)
_cell_length_c 20.7837(8)
_cell_measurement_reflns_used 3854
_cell_measurement_temperature 150(2)
_cell_measurement_theta_max 27.21
_cell_measurement_theta_min 2.7
_cell_measurement_wavelength 0.71073
_cell_volume 1637.88(12)
_computing_cell_refinement 'Bruker APEX2 (Bruker, 2006)'
_computing_data_collection 'Bruker APEX2 (Bruker, 2006)'
_computing_data_reduction 'Bruker APEX2 (Bruker, 2006)'
_computing_molecular_graphics 'Ortep-3 for Windows (Farrugia, 1997)'
_computing_publication_material
;
           WinGX publication routines (Farrugia, 2012),
           CRYSCAL (T. Roisnel, local program)
;
_computing_structure_refinement 'SHELXL-97 (Sheldrick, 1997)'
_computing_structure_solution 'SIR97 (Altomare et al., 1999)'
_diffrn_ambient_temperature 150(2)
_diffrn_detector 'CCD plate'
_diffrn_measured_fraction_theta_full 0.998
_diffrn_measured_fraction_theta_max 0.998
_diffrn_measurement_device_type 'APEXII, Bruker-AXS'
_diffrn_measurement_method 'CCD rotation images, thin slices'
_diffrn_radiation_monochromator graphite
_diffrn_radiation_probe x-ray
_diffrn_radiation_type MoK\a
_diffrn_radiation_wavelength 0.71073
_diffrn_reflns_av_R_equivalents 0.0438
_diffrn_reflns_av_unetI/netI 0.0458
_diffrn_reflns_limit_h_max 9
_diffrn_reflns_limit_h_min -9
_diffrn_reflns_limit_k_max 13
_diffrn_reflns_limit_k_min -10
_diffrn_reflns_limit_l_max 26
_diffrn_reflns_limit_l_min -19
_diffrn_reflns_number 12616
_diffrn_reflns_theta_full 27.48
_diffrn_reflns_theta_max 27.48
_diffrn_reflns_theta_min 3.11
_exptl_absorpt_coefficient_mu 0.242
_exptl_absorpt_correction_T_max 0.953
_exptl_absorpt_correction_T_min 0.856
_exptl_absorpt_correction_type multi-scan
_exptl_absorpt_process_details
;
  [Sheldrick, G.M. (2002). SADABS Bruker AXS Inc., Madison, Wisconsin, USA]
;
_exptl_crystal_colour colourless
_exptl_crystal_density_diffrn 1.394
_exptl_crystal_density_method 'not measured'
_exptl_crystal_description prism
_exptl_crystal_F_000 712
_exptl_crystal_size_max 0.43
_exptl_crystal_size_mid 0.35
_exptl_crystal_size_min 0.2
_refine_diff_density_max 0.325
_refine_diff_density_min -0.263
_refine_diff_density_rms 0.045
_refine_ls_extinction_method none
_refine_ls_goodness_of_fit_ref 1.052
_refine_ls_hydrogen_treatment constr
_refine_ls_matrix_type full
_refine_ls_number_parameters 226
_refine_ls_number_reflns 3738
_refine_ls_number_restraints 0
_refine_ls_restrained_S_all 1.052
_refine_ls_R_factor_all 0.0541
_refine_ls_R_factor_gt 0.0402
_refine_ls_shift/su_max 0.002
_refine_ls_shift/su_mean 0
_refine_ls_structure_factor_coef Fsqd
_refine_ls_weighting_details 'calc w=1/[\s^2^(Fo^2^)+(0.0398P)^2^+0.4171P] where P=(Fo^2^+2Fc^2^)/3'
_refine_ls_weighting_scheme calc
_refine_ls_wR_factor_gt 0.0924
_refine_ls_wR_factor_ref 0.099
_reflns_number_gt 2991
_reflns_number_total 3738
_reflns_threshold_expression >2sigma(I)
_cod_data_source_file c4ra02583k2.cif
_cod_data_source_block NM269X4
_cod_original_sg_symbol_H-M 'P 21/c'
_cod_database_code 7235651

loop_
_symmetry_equiv_pos_as_xyz
'x, y, z'
'-x, y+1/2, -z+1/2'
'-x, -y, -z'
'x, -y-1/2, z-1/2'

loop_
_atom_site_label
_atom_site_type_symbol
_atom_site_fract_x
_atom_site_fract_y
_atom_site_fract_z
_atom_site_U_iso_or_equiv
_atom_site_adp_type
_atom_site_occupancy
_atom_site_symmetry_multiplicity
_atom_site_calc_flag
_atom_site_refinement_flags
Cl1 Cl 0.00947(5) 0.64945(4) 0.651083(19) 0.03027(13) Uani 1 1 d .
C2 C 0.2207(2) 0.71273(14) 0.67442(7) 0.0222(3) Uani 1 1 d .
C3 C 0.3623(2) 0.62803(15) 0.68399(7) 0.0278(4) Uani 1 1 d .
H3 H 0.3419 0.5385 0.6804 0.033 Uiso 1 1 calc R
C4 C 0.5334(2) 0.67460(16) 0.69880(8) 0.0296(4) Uani 1 1 d .
H4 H 0.6304 0.6167 0.7062 0.036 Uiso 1 1 calc R
C5 C 0.5644(2) 0.80519(16) 0.70299(7) 0.0275(4) Uani 1 1 d .
H5 H 0.682 0.8371 0.7127 0.033 Uiso 1 1 calc R
C6 C 0.4217(2) 0.88860(15) 0.69290(7) 0.0235(3) Uani 1 1 d .
H6 H 0.4431 0.9781 0.6952 0.028 Uiso 1 1 calc R
C7 C 0.2476(2) 0.84463(14) 0.67941(7) 0.0207(3) Uani 1 1 d .
C8 C 0.09973(19) 0.94015(14) 0.67640(7) 0.0218(3) Uani 1 1 d .
O9 O -0.02609(15) 0.92000(11) 0.70524(5) 0.0317(3) Uani 1 1 d .
C10 C 0.11770(19) 1.06527(14) 0.64327(7) 0.0205(3) Uani 1 1 d .
C11 C 0.0735(2) 1.17503(15) 0.67390(8) 0.0257(3) Uani 1 1 d .
H11 H 0.0332 1.169 0.715 0.031 Uiso 1 1 calc R
C12 C 0.0873(2) 1.29569(15) 0.64534(8) 0.0290(4) Uani 1 1 d .
H12 H 0.0591 1.3706 0.6676 0.035 Uiso 1 1 calc R
C13 C 0.1409(2) 1.30552(15) 0.58594(8) 0.0287(4) Uani 1 1 d .
H13 H 0.149 1.3875 0.5669 0.034 Uiso 1 1 calc R
C14 C 0.1846(2) 1.19573(14) 0.55200(7) 0.0237(3) Uani 1 1 d .
C15 C 0.2375(2) 1.19832(16) 0.48965(8) 0.0287(4) Uani 1 1 d .
H15 H 0.2477 1.2778 0.4684 0.034 Uiso 1 1 calc R
C16 C 0.2736(2) 1.08789(16) 0.46003(7) 0.0283(4) Uani 1 1 d .
H16 H 0.3096 1.09 0.4181 0.034 Uiso 1 1 calc R
C17 C 0.25768(19) 0.96926(15) 0.49175(7) 0.0225(3) Uani 1 1 d .
N18 N 0.20893(16) 0.96244(12) 0.55050(6) 0.0203(3) Uani 1 1 d .
C19 C 0.17384(19) 1.07312(14) 0.58078(7) 0.0201(3) Uani 1 1 d .
C20 C 0.29679(19) 0.84461(15) 0.46216(7) 0.0248(3) Uani 1 1 d .
C21 C 0.3409(2) 0.83631(18) 0.39919(8) 0.0329(4) Uani 1 1 d .
H21 H 0.3443 0.9117 0.3739 0.039 Uiso 1 1 calc R
C22 C 0.3795(2) 0.7189(2) 0.37338(9) 0.0417(5) Uani 1 1 d .
H22 H 0.4097 0.7144 0.3307 0.05 Uiso 1 1 calc R
C23 C 0.3743(2) 0.6092(2) 0.40953(9) 0.0425(5) Uani 1 1 d .
H23 H 0.4011 0.529 0.3918 0.051 Uiso 1 1 calc R
C24 C 0.3299(2) 0.61553(18) 0.47173(9) 0.0390(4) Uani 1 1 d .
H24 H 0.3261 0.5397 0.4967 0.047 Uiso 1 1 calc R
C25 C 0.2911(2) 0.73200(16) 0.49752(8) 0.0306(4) Uani 1 1 d .
H25 H 0.2599 0.7354 0.5401 0.037 Uiso 1 1 calc R

loop_
_atom_site_aniso_label
_atom_site_aniso_U_11
_atom_site_aniso_U_22
_atom_site_aniso_U_33
_atom_site_aniso_U_23
_atom_site_aniso_U_13
_atom_site_aniso_U_12
Cl1 0.0277(2) 0.0251(2) 0.0363(2) 0.00104(17) -0.00107(16) -0.00562(16)
C2 0.0230(8) 0.0227(8) 0.0205(7) 0.0017(6) 0.0019(6) -0.0032(6)
C3 0.0326(9) 0.0218(8) 0.0282(8) 0.0017(6) 0.0023(7) 0.0021(7)
C4 0.0281(9) 0.0326(9) 0.0282(8) 0.0039(7) 0.0040(7) 0.0092(7)
C5 0.0212(8) 0.0353(9) 0.0259(8) 0.0035(7) 0.0035(6) -0.0020(7)
C6 0.0259(8) 0.0243(8) 0.0208(7) 0.0025(6) 0.0054(6) -0.0037(6)
C7 0.0234(8) 0.0227(8) 0.0165(7) 0.0029(6) 0.0045(6) -0.0009(6)
C8 0.0222(8) 0.0230(8) 0.0200(7) -0.0021(6) 0.0029(6) -0.0029(6)
O9 0.0299(6) 0.0303(6) 0.0381(6) 0.0018(5) 0.0159(5) -0.0009(5)
C10 0.0169(7) 0.0209(7) 0.0231(7) -0.0004(6) 0.0006(6) -0.0003(6)
C11 0.0228(8) 0.0268(8) 0.0269(8) -0.0032(6) 0.0021(6) 0.0007(6)
C12 0.0274(9) 0.0204(8) 0.0381(9) -0.0058(7) 0.0004(7) 0.0024(6)
C13 0.0271(9) 0.0189(8) 0.0378(9) 0.0028(7) -0.0029(7) -0.0014(6)
C14 0.0200(8) 0.0218(8) 0.0276(8) 0.0035(6) -0.0022(6) -0.0017(6)
C15 0.0287(9) 0.0270(8) 0.0289(9) 0.0098(7) -0.0013(7) -0.0039(7)
C16 0.0277(9) 0.0354(9) 0.0217(8) 0.0052(7) 0.0036(6) -0.0026(7)
C17 0.0170(7) 0.0292(8) 0.0208(7) 0.0015(6) 0.0008(6) -0.0025(6)
N18 0.0188(6) 0.0223(7) 0.0196(6) 0.0005(5) 0.0022(5) -0.0005(5)
C19 0.0157(7) 0.0207(7) 0.0230(7) 0.0010(6) 0.0001(6) -0.0008(6)
C20 0.0184(8) 0.0334(9) 0.0219(8) -0.0037(6) 0.0009(6) 0.0007(6)
C21 0.0269(9) 0.0474(11) 0.0248(8) -0.0011(8) 0.0058(7) 0.0012(8)
C22 0.0326(10) 0.0636(14) 0.0304(9) -0.0142(9) 0.0091(8) 0.0050(9)
C23 0.0336(10) 0.0471(11) 0.0471(11) -0.0209(9) 0.0071(8) 0.0080(9)
C24 0.0400(11) 0.0328(10) 0.0452(11) -0.0059(8) 0.0100(8) 0.0062(8)
C25 0.0323(9) 0.0326(9) 0.0281(8) -0.0033(7) 0.0083(7) 0.0038(7)

loop_
_atom_type_symbol
_atom_type_description
_atom_type_scat_dispersion_real
_atom_type_scat_dispersion_imag
_atom_type_scat_source
C C 0.0033 0.0016 'International Tables Vol C Tables 4.2.6.8 and 6.1.1.4'
H H 0 0 'International Tables Vol C Tables 4.2.6.8 and 6.1.1.4'
N N 0.0061 0.0033 'International Tables Vol C Tables 4.2.6.8 and 6.1.1.4'
O O 0.0106 0.006 'International Tables Vol C Tables 4.2.6.8 and 6.1.1.4'
Cl Cl 0.1484 0.1585 'International Tables Vol C Tables 4.2.6.8 and 6.1.1.4'

loop_
_geom_angle_atom_site_label_1
_geom_angle_atom_site_label_2
_geom_angle_atom_site_label_3
_geom_angle
C3 C2 C7 121.17(14)
C3 C2 Cl1 117.69(12)
C7 C2 Cl1 121.03(12)
C4 C3 C2 119.65(15)
C4 C3 H3 120.2
C2 C3 H3 120.2
C3 C4 C5 120.46(15)
C3 C4 H4 119.8
C5 C4 H4 119.8
C6 C5 C4 119.21(15)
C6 C5 H5 120.4
C4 C5 H5 120.4
C5 C6 C7 121.70(15)
C5 C6 H6 119.2
C7 C6 H6 119.2
C6 C7 C2 117.79(14)
C6 C7 C8 118.40(13)
C2 C7 C8 123.62(13)
O9 C8 C10 120.57(14)
O9 C8 C7 120.20(14)
C10 C8 C7 118.95(12)
C11 C10 C19 119.86(13)
C11 C10 C8 118.16(13)
C19 C10 C8 121.95(13)
C10 C11 C12 120.99(15)
C10 C11 H11 119.5
C12 C11 H11 119.5
C13 C12 C11 120.16(15)
C13 C12 H12 119.9
C11 C12 H12 119.9
C12 C13 C14 121.04(15)
C12 C13 H13 119.5
C14 C13 H13 119.5
C13 C14 C15 124.20(14)
C13 C14 C19 119.39(14)
C15 C14 C19 116.41(14)
C16 C15 C14 120.28(14)
C16 C15 H15 119.9
C14 C15 H15 119.9
C15 C16 C17 119.82(14)
C15 C16 H16 120.1
C17 C16 H16 120.1
N18 C17 C16 121.90(14)
N18 C17 C20 115.57(13)
C16 C17 C20 122.53(13)
C17 N18 C19 118.59(13)
N18 C19 C14 123.00(13)
N18 C19 C10 118.43(12)
C14 C19 C10 118.53(13)
C25 C20 C21 118.11(15)
C25 C20 C17 119.92(13)
C21 C20 C17 121.97(15)
C22 C21 C20 120.60(17)
C22 C21 H21 119.7
C20 C21 H21 119.7
C23 C22 C21 120.14(16)
C23 C22 H22 119.9
C21 C22 H22 119.9
C22 C23 C24 120.02(17)
C22 C23 H23 120
C24 C23 H23 120
C25 C24 C23 120.02(18)
C25 C24 H24 120
C23 C24 H24 120
C24 C25 C20 121.11(15)
C24 C25 H25 119.4
C20 C25 H25 119.4

loop_
_geom_bond_atom_site_label_1
_geom_bond_atom_site_label_2
_geom_bond_distance
Cl1 C2 1.7424(15)
C2 C3 1.387(2)
C2 C7 1.396(2)
C3 C4 1.383(2)
C3 H3 0.95
C4 C5 1.387(2)
C4 H4 0.95
C5 C6 1.386(2)
C5 H5 0.95
C6 C7 1.393(2)
C6 H6 0.95
C7 C8 1.500(2)
C8 O9 1.2201(17)
C8 C10 1.494(2)
C10 C11 1.378(2)
C10 C19 1.428(2)
C11 C12 1.405(2)
C11 H11 0.95
C12 C13 1.359(2)
C12 H12 0.95
C13 C14 1.412(2)
C13 H13 0.95
C14 C15 1.412(2)
C14 C19 1.422(2)
C15 C16 1.356(2)
C15 H15 0.95
C16 C17 1.418(2)
C16 H16 0.95
C17 N18 1.3285(18)
C17 C20 1.490(2)
N18 C19 1.3624(18)
C20 C25 1.392(2)
C20 C21 1.400(2)
C21 C22 1.389(3)
C21 H21 0.95
C22 C23 1.375(3)
C22 H22 0.95
C23 C24 1.384(3)
C23 H23 0.95
C24 C25 1.380(2)
C24 H24 0.95
C25 H25 0.95

loop_
_geom_torsion_atom_site_label_1
_geom_torsion_atom_site_label_2
_geom_torsion_atom_site_label_3
_geom_torsion_atom_site_label_4
_geom_torsion
C7 C2 C3 C4 0.1(2)
Cl1 C2 C3 C4 176.21(12)
C2 C3 C4 C5 -1.1(2)
C3 C4 C5 C6 0.7(2)
C4 C5 C6 C7 0.8(2)
C5 C6 C7 C2 -1.8(2)
C5 C6 C7 C8 173.34(13)
C3 C2 C7 C6 1.4(2)
Cl1 C2 C7 C6 -174.64(11)
C3 C2 C7 C8 -173.49(14)
Cl1 C2 C7 C8 10.5(2)
C6 C7 C8 O9 -132.27(15)
C2 C7 C8 O9 42.6(2)
C6 C7 C8 C10 41.70(19)
C2 C7 C8 C10 -143.44(14)
O9 C8 C10 C11 39.6(2)
C7 C8 C10 C11 -134.35(14)
O9 C8 C10 C19 -138.60(15)
C7 C8 C10 C19 47.4(2)
C19 C10 C11 C12 -1.7(2)
C8 C10 C11 C12 -179.94(14)
C10 C11 C12 C13 1.5(2)
C11 C12 C13 C14 -0.4(2)
C12 C13 C14 C15 178.58(15)
C12 C13 C14 C19 -0.6(2)
C13 C14 C15 C16 -178.66(15)
C19 C14 C15 C16 0.5(2)
C14 C15 C16 C17 0.2(2)
C15 C16 C17 N18 -0.4(2)
C15 C16 C17 C20 -179.51(14)
C16 C17 N18 C19 -0.1(2)
C20 C17 N18 C19 179.01(12)
C17 N18 C19 C14 0.9(2)
C17 N18 C19 C10 178.64(13)
C13 C14 C19 N18 178.12(14)
C15 C14 C19 N18 -1.1(2)
C13 C14 C19 C10 0.4(2)
C15 C14 C19 C10 -178.82(13)
C11 C10 C19 N18 -177.10(13)
C8 C10 C19 N18 1.1(2)
C11 C10 C19 C14 0.7(2)
C8 C10 C19 C14 178.90(13)
N18 C17 C20 C25 -3.7(2)
C16 C17 C20 C25 175.41(15)
N18 C17 C20 C21 176.68(14)
C16 C17 C20 C21 -4.2(2)
C25 C20 C21 C22 -0.7(2)
C17 C20 C21 C22 178.91(15)
C20 C21 C22 C23 0.2(3)
C21 C22 C23 C24 0.2(3)
C22 C23 C24 C25 -0.1(3)
C23 C24 C25 C20 -0.4(3)
C21 C20 C25 C24 0.8(2)
C17 C20 C25 C24 -178.80(15)
